data_7031212
loop_
_publ_author_name
'Yuan, Guozan'
'Shan, Weilong'
'Liu, Bin'
'Rong, Lulu'
'Zhang, Liyan'
'Zhang, Hui'
'Wei, Xianwen'

_publ_section_title
;
 Three Mn(ii) coordination polymers with a bispyridyl-based quinolinate
 ligand: the anion-controlled tunable structural and magnetic properties.
;
_journal_issue 25
_journal_name_full 'Dalton transactions (Cambridge, England : 2003)'
_journal_page_first 9777
_journal_page_last 9785
_journal_paper_doi 10.1039/c4dt00877d
_journal_volume 43
_journal_year 2014
_chemical_formula_sum 'C40 H28 Mn N6 O4'
_chemical_formula_weight 711.62
_chemical_name_systematic
; 
 ? 
;
_space_group_IT_number 29
_symmetry_cell_setting orthorhombic
_symmetry_space_group_name_Hall 'P 2c -2ac'
_symmetry_space_group_name_H-M 'P c a 21'
_atom_sites_solution_hydrogens geom
_atom_sites_solution_primary direct
_atom_sites_solution_secondary difmap
_audit_creation_method SHELXL-97
_cell_angle_alpha 90.00
_cell_angle_beta 90.00
_cell_angle_gamma 90.00
_cell_formula_units_Z 4
_cell_length_a 14.1597(9)
_cell_length_b 10.5162(7)
_cell_length_c 24.8704(15)
_cell_measurement_reflns_used 5705
_cell_measurement_temperature 173(2)
_cell_measurement_theta_max 68.14
_cell_measurement_theta_min 3.55
_cell_volume 3703.4(4)
_computing_cell_refinement 'SAINT (Bruker, 1999)'
_computing_data_collection 'SMART (Bruker, 1997)'
_computing_data_reduction SAINT
_computing_molecular_graphics 'SHELXTL-PLUS (Sheldrick, 1990)'
_computing_publication_material SHELXL-97
_computing_structure_refinement 'SHELXL-97 (Sheldrick, 1997)'
_computing_structure_solution 'SHELXS-97 (Sheldrick, 1990)'
_diffrn_ambient_temperature 173(2)
_diffrn_measured_fraction_theta_full 0.976
_diffrn_measured_fraction_theta_max 0.976
_diffrn_radiation_monochromator graphite
_diffrn_radiation_source 'fine-focus sealed tube'
_diffrn_radiation_type CuK\a
_diffrn_radiation_wavelength 1.54178
_diffrn_reflns_av_R_equivalents 0.0465
_diffrn_reflns_av_sigmaI/netI 0.0716
_diffrn_reflns_limit_h_max 16
_diffrn_reflns_limit_h_min -16
_diffrn_reflns_limit_k_max 11
_diffrn_reflns_limit_k_min -12
_diffrn_reflns_limit_l_max 29
_diffrn_reflns_limit_l_min -27
_diffrn_reflns_number 10393
_diffrn_reflns_theta_full 68.14
_diffrn_reflns_theta_max 68.14
_diffrn_reflns_theta_min 3.55
_exptl_absorpt_coefficient_mu 3.291
_exptl_absorpt_correction_T_max 0.5888
_exptl_absorpt_correction_T_min 0.5590
_exptl_absorpt_correction_type multi-scan
_exptl_absorpt_process_details 'SADABS (Sheldrick, 1996)'
_exptl_crystal_colour Yellow
_exptl_crystal_density_diffrn 1.276
_exptl_crystal_density_method 'not measured'
_exptl_crystal_description Block
_exptl_crystal_F_000 1468
_exptl_crystal_size_max 0.20
_exptl_crystal_size_mid 0.19
_exptl_crystal_size_min 0.18
_refine_diff_density_max 0.695
_refine_diff_density_min -0.394
_refine_diff_density_rms 0.071
_refine_ls_abs_structure_details 'Flack H D (1983), Acta Cryst. A39, 876-881'
_refine_ls_abs_structure_Flack 0.480(11)
_refine_ls_extinction_method none
_refine_ls_goodness_of_fit_ref 1.033
_refine_ls_hydrogen_treatment mixed
_refine_ls_matrix_type full
_refine_ls_number_parameters 444
_refine_ls_number_reflns 5705
_refine_ls_number_restraints 1
_refine_ls_restrained_S_all 1.033
_refine_ls_R_factor_all 0.0869
_refine_ls_R_factor_gt 0.0734
_refine_ls_shift/su_max 0.000
_refine_ls_shift/su_mean 0.000
_refine_ls_structure_factor_coef Fsqd
_refine_ls_weighting_details 'calc w=1/[\s^2^(Fo^2^)+(0.1435P)^2^+1.9374P] where P=(Fo^2^+2Fc^2^)/3'
_refine_ls_weighting_scheme calc
_refine_ls_wR_factor_gt 0.2064
_refine_ls_wR_factor_ref 0.2209
_reflns_number_gt 4598
_reflns_number_total 5705
_reflns_threshold_expression >2sigma(I)
_cod_data_source_file c4dt00877d2.cif
_cod_data_source_block d:\b1058c\ygz1
_cod_depositor_comments
;
The following automatic conversions were performed:

'_exptl_absorpt_correction_type' value 'Multi-scan' changed to
'multi-scan' according to
/usr/data/users/saulius/crontab/automatic-downloads/current/RSC/lib/dictionaries/cif_core.dic
dictionary named 'cif_core.dic' version 2.4.2 from 2011-04-26.

Automatic conversion script
Id: cif_fix_values 2281 2013-09-26 08:29:07Z andrius 
;
_cod_original_sg_symbol_H-M Pca21
_cod_database_code 7031212

loop_
_symmetry_equiv_pos_as_xyz
'x, y, z'
'-x, -y, z+1/2'
'-x+1/2, y, z+1/2'
'x+1/2, -y, z'

loop_
_atom_site_label
_atom_site_type_symbol
_atom_site_fract_x
_atom_site_fract_y
_atom_site_fract_z
_atom_site_U_iso_or_equiv
_atom_site_adp_type
_atom_site_occupancy
_atom_site_symmetry_multiplicity
_atom_site_calc_flag
_atom_site_refinement_flags
Mn1 Mn 0.88896(5) 0.25262(8) 0.34756(5) 0.0376(2) Uani 1 1 d .
O1 O 0.7703(3) 0.3254(3) 0.31037(16) 0.0433(9) Uani 1 1 d .
N1 N 0.8793(4) 0.1389(5) 0.2692(2) 0.0498(13) Uani 1 1 d .
C1 C 1.0252(7) 0.0175(10) 0.2772(4) 0.092(3) Uani 1 1 d .
H1A H 1.0311 0.0686 0.3100 0.138 Uiso 1 1 calc R
H1B H 1.0786 0.0351 0.2534 0.138 Uiso 1 1 calc R
H1C H 1.0248 -0.0730 0.2867 0.138 Uiso 1 1 calc R
O2 O 1.0078(3) 0.1790(4) 0.38444(16) 0.0470(9) Uani 1 1 d .
N2 N 0.5489(8) -0.0847(10) 0.0478(4) 0.118(4) Uani 1 1 d .
C2 C 0.9340(5) 0.0510(7) 0.2489(3) 0.0563(16) Uani 1 1 d .
N3 N 0.4820(4) 0.5977(5) 0.3066(2) 0.0546(13) Uani 1 1 d .
C3 C 0.9123(6) -0.0111(8) 0.2001(3) 0.069(2) Uani 1 1 d .
H3B H 0.9547 -0.0721 0.1856 0.083 Uiso 1 1 calc R
N4 N 0.8986(3) 0.3623(5) 0.4275(2) 0.0469(12) Uani 1 1 d .
C4 C 0.8306(5) 0.0168(7) 0.1741(3) 0.0616(18) Uani 1 1 d .
H4A H 0.8168 -0.0225 0.1406 0.074 Uiso 1 1 calc R
N5 N 1.2972(4) -0.0999(5) 0.3877(2) 0.0502(12) Uani 1 1 d .
C5 C 0.7658(5) 0.1047(6) 0.1969(3) 0.0531(15) Uani 1 1 d .
N6 N 1.2041(8) 0.4838(11) 0.6776(4) 0.113(3) Uani 1 1 d .
C6 C 0.7962(4) 0.1679(5) 0.2436(2) 0.0429(12) Uani 1 1 d .
C7 C 0.7411(4) 0.2694(5) 0.2669(3) 0.0438(13) Uani 1 1 d .
C8 C 0.6577(4) 0.3038(5) 0.2413(2) 0.0454(13) Uani 1 1 d .
C9 C 0.6271(5) 0.2374(5) 0.1944(3) 0.0483(14) Uani 1 1 d .
H9A H 0.5701 0.2631 0.1775 0.058 Uiso 1 1 calc R
C10 C 0.6776(5) 0.1367(6) 0.1727(2) 0.0492(14) Uani 1 1 d .
C11 C 0.6368(5) 0.0600(7) 0.1281(3) 0.0583(16) Uani 1 1 d .
C12 C 0.5946(7) 0.1150(10) 0.0841(3) 0.086(3) Uani 1 1 d .
H12A H 0.5963 0.2046 0.0794 0.103 Uiso 1 1 calc R
C13 C 0.5501(10) 0.0396(11) 0.0475(4) 0.105(4) Uani 1 1 d .
H13A H 0.5172 0.0810 0.0192 0.126 Uiso 1 1 calc R
C14 C 0.5891(8) -0.1381(11) 0.0896(5) 0.103(4) Uani 1 1 d .
H14A H 0.5883 -0.2283 0.0919 0.124 Uiso 1 1 calc R
C15 C 0.6328(6) -0.0706(8) 0.1305(4) 0.073(2) Uani 1 1 d .
H15A H 0.6599 -0.1143 0.1602 0.088 Uiso 1 1 calc R
C16 C 0.5965(4) 0.4057(6) 0.2628(3) 0.0478(14) Uani 1 1 d .
C17 C 0.4998(5) 0.3995(8) 0.2626(4) 0.078(2) Uani 1 1 d .
H17A H 0.4695 0.3275 0.2472 0.093 Uiso 1 1 calc R
C18 C 0.4456(5) 0.4955(7) 0.2844(4) 0.072(2) Uani 1 1 d .
H18A H 0.3788 0.4875 0.2832 0.086 Uiso 1 1 calc R
C19 C 0.5761(5) 0.6084(6) 0.3067(3) 0.0606(17) Uani 1 1 d .
H19A H 0.6037 0.6821 0.3221 0.073 Uiso 1 1 calc R
C20 C 0.6345(4) 0.5167(6) 0.2853(3) 0.0554(16) Uani 1 1 d .
H20A H 0.7010 0.5288 0.2858 0.067 Uiso 1 1 calc R
C21 C 0.7524(7) 0.4800(10) 0.4213(4) 0.097(3) Uani 1 1 d .
H21A H 0.7511 0.4361 0.3866 0.146 Uiso 1 1 calc R
H21B H 0.7504 0.5721 0.4155 0.146 Uiso 1 1 calc R
H21C H 0.6977 0.4541 0.4428 0.146 Uiso 1 1 calc R
C22 C 0.8412(5) 0.4461(7) 0.4507(3) 0.0618(18) Uani 1 1 d .
C23 C 0.8615(6) 0.4987(8) 0.5021(3) 0.072(2) Uani 1 1 d .
H23A H 0.8173 0.5536 0.5190 0.087 Uiso 1 1 calc R
C24 C 0.9439(6) 0.4702(7) 0.5268(3) 0.0674(19) Uani 1 1 d .
H24A H 0.9583 0.5081 0.5605 0.081 Uiso 1 1 calc R
C25 C 1.0084(5) 0.3854(6) 0.5033(2) 0.0496(14) Uani 1 1 d .
C26 C 0.9809(4) 0.3284(5) 0.4542(2) 0.0453(13) Uani 1 1 d .
C27 C 1.0943(5) 0.3453(6) 0.5279(3) 0.0517(14) Uani 1 1 d .
C28 C 1.1456(5) 0.2522(6) 0.5030(3) 0.0492(14) Uani 1 1 d .
H28A H 1.2024 0.2254 0.5199 0.059 Uiso 1 1 calc R
C29 C 1.1210(4) 0.1936(6) 0.4548(2) 0.0449(13) Uani 1 1 d .
C30 C 1.0357(4) 0.2298(5) 0.4292(2) 0.0413(12) Uani 1 1 d .
C31 C 1.1810(4) 0.0931(6) 0.4311(2) 0.0462(13) Uani 1 1 d .
C32 C 1.1433(5) -0.0150(6) 0.4074(4) 0.0591(17) Uani 1 1 d .
H32A H 1.0768 -0.0257 0.4056 0.071 Uiso 1 1 calc R
C33 C 1.2024(4) -0.1075(6) 0.3863(3) 0.0580(17) Uani 1 1 d .
H33A H 1.1744 -0.1801 0.3700 0.070 Uiso 1 1 calc R
C34 C 1.3326(5) 0.0036(7) 0.4114(4) 0.072(2) Uani 1 1 d .
H34A H 1.3994 0.0113 0.4134 0.087 Uiso 1 1 calc R
C35 C 1.2785(5) 0.1006(7) 0.4332(3) 0.0653(19) Uani 1 1 d .
H35A H 1.3082 0.1718 0.4495 0.078 Uiso 1 1 calc R
C36 C 1.1284(5) 0.3980(7) 0.5802(3) 0.0596(17) Uani 1 1 d .
C37 C 1.1594(7) 0.3179(9) 0.6208(3) 0.079(2) Uani 1 1 d .
H37A H 1.1563 0.2287 0.6151 0.095 Uiso 1 1 calc R
C38 C 1.1938(8) 0.3613(11) 0.6680(4) 0.097(3) Uani 1 1 d .
H38A H 1.2109 0.3019 0.6951 0.116 Uiso 1 1 calc R
C39 C 1.1736(9) 0.5654(11) 0.6406(5) 0.104(3) Uani 1 1 d .
H39A H 1.1755 0.6536 0.6488 0.125 Uiso 1 1 calc R
C40 C 1.1387(7) 0.5285(8) 0.5903(4) 0.080(2) Uani 1 1 d .
H40A H 1.1224 0.5899 0.5639 0.096 Uiso 1 1 calc R
O3 O 1.0887(7) 0.7584(8) 0.5008(4) 0.293(13) Uiso 1 1 d R
O4 O 0.9861(7) -0.2778(8) 0.4006(4) 0.81(5) Uiso 1 1 d R

loop_
_atom_site_aniso_label
_atom_site_aniso_U_11
_atom_site_aniso_U_22
_atom_site_aniso_U_33
_atom_site_aniso_U_23
_atom_site_aniso_U_13
_atom_site_aniso_U_12
Mn1 0.0333(4) 0.0363(4) 0.0434(4) -0.0007(3) 0.0000(4) -0.0008(3)
O1 0.0377(19) 0.0373(19) 0.055(2) -0.0047(17) -0.0038(16) 0.0015(16)
N1 0.050(3) 0.045(3) 0.055(3) -0.007(2) -0.003(2) 0.009(2)
C1 0.072(5) 0.105(7) 0.099(7) -0.040(6) -0.020(5) 0.048(5)
O2 0.044(2) 0.046(2) 0.051(2) -0.0084(19) -0.0022(17) 0.0084(18)
N2 0.126(8) 0.126(8) 0.102(7) -0.038(6) -0.052(6) 0.019(6)
C2 0.052(4) 0.062(4) 0.055(4) -0.016(3) 0.000(3) 0.019(3)
N3 0.040(3) 0.053(3) 0.071(4) -0.011(3) 0.002(2) 0.009(2)
C3 0.066(4) 0.070(4) 0.072(5) -0.025(4) -0.012(4) 0.028(4)
N4 0.041(3) 0.042(3) 0.058(3) -0.008(2) 0.007(2) 0.006(2)
C4 0.063(4) 0.063(4) 0.058(4) -0.018(3) -0.004(3) 0.020(4)
N5 0.048(3) 0.048(3) 0.054(3) -0.005(2) 0.002(2) 0.009(2)
C5 0.057(4) 0.046(3) 0.056(4) -0.007(3) 0.001(3) 0.003(3)
N6 0.124(7) 0.135(8) 0.079(6) -0.041(6) -0.031(5) 0.010(6)
C6 0.044(3) 0.041(3) 0.044(3) 0.004(2) 0.003(2) 0.007(2)
C7 0.043(3) 0.034(3) 0.054(3) -0.003(2) 0.008(3) 0.000(2)
C8 0.046(3) 0.040(3) 0.050(3) 0.000(2) 0.005(3) -0.001(3)
C9 0.047(3) 0.041(3) 0.057(4) -0.006(3) 0.000(3) 0.001(2)
C10 0.050(3) 0.047(3) 0.051(3) -0.002(3) -0.001(3) 0.009(3)
C11 0.056(4) 0.060(4) 0.059(4) -0.011(3) -0.004(3) 0.010(3)
C12 0.111(7) 0.085(6) 0.061(5) -0.003(4) -0.026(5) 0.020(5)
C13 0.140(10) 0.102(8) 0.074(6) -0.023(5) -0.046(6) 0.027(7)
C14 0.111(8) 0.091(7) 0.108(8) -0.038(6) -0.030(6) -0.005(6)
C15 0.079(5) 0.064(4) 0.077(5) -0.008(4) -0.016(4) 0.002(4)
C16 0.042(3) 0.044(3) 0.057(4) -0.006(3) -0.002(3) 0.000(2)
C17 0.053(4) 0.078(5) 0.102(6) -0.042(5) -0.002(4) 0.002(4)
C18 0.040(3) 0.063(4) 0.111(6) -0.032(4) -0.002(4) 0.004(3)
C19 0.058(4) 0.047(3) 0.076(5) -0.004(3) 0.002(3) 0.002(3)
C20 0.039(3) 0.053(4) 0.075(5) -0.008(3) 0.006(3) 0.002(3)
C21 0.083(6) 0.104(7) 0.104(7) -0.039(6) -0.021(5) 0.053(5)
C22 0.057(4) 0.055(4) 0.073(5) -0.016(3) 0.000(3) 0.014(3)
C23 0.074(5) 0.068(5) 0.075(5) -0.027(4) 0.003(4) 0.020(4)
C24 0.083(5) 0.060(4) 0.059(4) -0.022(3) 0.001(4) 0.012(4)
C25 0.053(4) 0.050(3) 0.045(3) -0.006(3) 0.002(3) 0.002(3)
C26 0.047(3) 0.037(3) 0.052(3) -0.009(2) 0.008(2) 0.004(2)
C27 0.058(4) 0.047(3) 0.050(3) -0.006(3) 0.003(3) 0.000(3)
C28 0.041(3) 0.052(3) 0.054(3) 0.002(3) -0.002(3) 0.001(3)
C29 0.043(3) 0.039(3) 0.053(3) -0.003(3) 0.002(2) 0.003(2)
C30 0.040(3) 0.035(3) 0.049(3) -0.002(2) 0.005(2) -0.002(2)
C31 0.043(3) 0.047(3) 0.049(3) 0.001(3) 0.004(2) 0.004(2)
C32 0.047(4) 0.050(3) 0.080(5) -0.010(3) 0.000(3) 0.004(3)
C33 0.037(3) 0.050(3) 0.087(5) -0.014(3) -0.005(3) 0.007(3)
C34 0.035(3) 0.069(4) 0.113(6) -0.027(5) 0.000(4) 0.006(3)
C35 0.045(4) 0.058(4) 0.093(5) -0.020(4) -0.001(3) 0.001(3)
C36 0.059(4) 0.063(4) 0.057(4) -0.012(3) 0.001(3) -0.005(3)
C37 0.095(6) 0.076(5) 0.065(5) -0.003(4) -0.008(4) 0.012(5)
C38 0.116(8) 0.108(8) 0.067(5) -0.010(5) -0.023(5) 0.020(6)
C39 0.122(9) 0.086(6) 0.103(8) -0.029(6) -0.016(7) -0.012(6)
C40 0.105(7) 0.062(4) 0.073(5) -0.021(4) -0.015(5) -0.010(4)

loop_
_atom_type_symbol
_atom_type_description
_atom_type_scat_dispersion_real
_atom_type_scat_dispersion_imag
_atom_type_scat_source
C C 0.0181 0.0091 'International Tables Vol C Tables 4.2.6.8 and 6.1.1.4'
H H 0.0000 0.0000 'International Tables Vol C Tables 4.2.6.8 and 6.1.1.4'
N N 0.0311 0.0180 'International Tables Vol C Tables 4.2.6.8 and 6.1.1.4'
O O 0.0492 0.0322 'International Tables Vol C Tables 4.2.6.8 and 6.1.1.4'
Mn Mn -0.5299 2.8052 'International Tables Vol C Tables 4.2.6.8 and 6.1.1.4'

loop_
_geom_angle_atom_site_label_1
_geom_angle_atom_site_label_2
_geom_angle_atom_site_label_3
_geom_angle
_geom_angle_site_symmetry_1
_geom_angle_site_symmetry_3
O1 Mn1 O2 179.68(19) . .
O1 Mn1 N3 90.81(18) . 4_565
O2 Mn1 N3 89.22(19) . 4_565
O1 Mn1 N1 76.34(17) . .
O2 Mn1 N1 103.35(17) . .
N3 Mn1 N1 90.8(2) 4_565 .
O1 Mn1 N5 89.63(18) . 4_455
O2 Mn1 N5 90.33(18) . 4_455
N3 Mn1 N5 178.9(2) 4_565 4_455
N1 Mn1 N5 88.4(2) . 4_455
O1 Mn1 N4 104.43(17) . .
O2 Mn1 N4 75.89(17) . .
N3 Mn1 N4 90.3(2) 4_565 .
N1 Mn1 N4 178.6(2) . .
N5 Mn1 N4 90.50(19) 4_455 .
C7 O1 Mn1 117.6(3) . .
C2 N1 C6 119.1(6) . .
C2 N1 Mn1 131.4(5) . .
C6 N1 Mn1 109.3(4) . .
C2 C1 H1A 109.5 . .
C2 C1 H1B 109.5 . .
H1A C1 H1B 109.5 . .
C2 C1 H1C 109.5 . .
H1A C1 H1C 109.5 . .
H1B C1 H1C 109.5 . .
C30 O2 Mn1 118.3(3) . .
C13 N2 C14 115.3(9) . .
N1 C2 C3 122.0(6) . .
N1 C2 C1 119.4(6) . .
C3 C2 C1 118.6(6) . .
C18 N3 C19 117.5(6) . .
C18 N3 Mn1 121.5(4) . 4_465
C19 N3 Mn1 120.9(4) . 4_465
C4 C3 C2 119.7(6) . .
C4 C3 H3B 120.1 . .
C2 C3 H3B 120.1 . .
C22 N4 C26 118.5(6) . .
C22 N4 Mn1 132.1(5) . .
C26 N4 Mn1 109.5(3) . .
C3 C4 C5 119.9(7) . .
C3 C4 H4A 120.0 . .
C5 C4 H4A 120.0 . .
C34 N5 C33 115.8(5) . .
C34 N5 Mn1 123.3(4) . 4
C33 N5 Mn1 120.8(4) . 4
C6 C5 C4 116.1(6) . .
C6 C5 C10 120.4(6) . .
C4 C5 C10 123.3(6) . .
C38 N6 C39 118.0(8) . .
N1 C6 C5 122.8(5) . .
N1 C6 C7 116.1(5) . .
C5 C6 C7 121.1(6) . .
O1 C7 C8 122.3(5) . .
O1 C7 C6 119.9(5) . .
C8 C7 C6 117.8(5) . .
C7 C8 C9 120.4(5) . .
C7 C8 C16 121.4(5) . .
C9 C8 C16 118.2(6) . .
C10 C9 C8 122.4(6) . .
C10 C9 H9A 118.8 . .
C8 C9 H9A 118.8 . .
C9 C10 C5 117.8(6) . .
C9 C10 C11 120.3(6) . .
C5 C10 C11 121.8(6) . .
C15 C11 C12 116.0(8) . .
C15 C11 C10 121.6(7) . .
C12 C11 C10 122.2(7) . .
C13 C12 C11 119.2(9) . .
C13 C12 H12A 120.4 . .
C11 C12 H12A 120.4 . .
N2 C13 C12 125.8(10) . .
N2 C13 H13A 117.1 . .
C12 C13 H13A 117.1 . .
N2 C14 C15 123.8(10) . .
N2 C14 H14A 118.1 . .
C15 C14 H14A 118.1 . .
C11 C15 C14 119.8(9) . .
C11 C15 H15A 120.1 . .
C14 C15 H15A 120.1 . .
C17 C16 C20 115.1(6) . .
C17 C16 C8 123.4(6) . .
C20 C16 C8 121.5(5) . .
C18 C17 C16 121.3(7) . .
C18 C17 H17A 119.3 . .
C16 C17 H17A 119.3 . .
N3 C18 C17 123.1(7) . .
N3 C18 H18A 118.5 . .
C17 C18 H18A 118.5 . .
N3 C19 C20 122.6(6) . .
N3 C19 H19A 118.7 . .
C20 C19 H19A 118.7 . .
C19 C20 C16 120.4(6) . .
C19 C20 H20A 119.8 . .
C16 C20 H20A 119.8 . .
C22 C21 H21A 109.5 . .
C22 C21 H21B 109.5 . .
H21A C21 H21B 109.5 . .
C22 C21 H21C 109.5 . .
H21A C21 H21C 109.5 . .
H21B C21 H21C 109.5 . .
N4 C22 C23 121.6(7) . .
N4 C22 C21 117.4(7) . .
C23 C22 C21 121.0(7) . .
C24 C23 C22 119.8(7) . .
C24 C23 H23A 120.1 . .
C22 C23 H23A 120.1 . .
C23 C24 C25 120.8(7) . .
C23 C24 H24A 119.6 . .
C25 C24 H24A 119.6 . .
C24 C25 C27 124.3(6) . .
C24 C25 C26 116.7(6) . .
C27 C25 C26 118.7(6) . .
N4 C26 C25 122.3(5) . .
N4 C26 C30 115.6(5) . .
C25 C26 C30 122.0(6) . .
C28 C27 C25 118.1(6) . .
C28 C27 C36 119.2(6) . .
C25 C27 C36 122.7(6) . .
C27 C28 C29 125.0(6) . .
C27 C28 H28A 117.5 . .
C29 C28 H28A 117.5 . .
C28 C29 C30 118.8(5) . .
C28 C29 C31 121.0(6) . .
C30 C29 C31 120.2(5) . .
O2 C30 C29 122.3(5) . .
O2 C30 C26 120.3(5) . .
C29 C30 C26 117.4(5) . .
C35 C31 C32 116.5(6) . .
C35 C31 C29 121.2(6) . .
C32 C31 C29 122.3(6) . .
C33 C32 C31 120.3(6) . .
C33 C32 H32A 119.8 . .
C31 C32 H32A 119.8 . .
N5 C33 C32 123.3(6) . .
N5 C33 H33A 118.3 . .
C32 C33 H33A 118.3 . .
N5 C34 C35 124.4(6) . .
N5 C34 H34A 117.8 . .
C35 C34 H34A 117.8 . .
C31 C35 C34 119.7(7) . .
C31 C35 H35A 120.2 . .
C34 C35 H35A 120.2 . .
C37 C36 C40 115.5(7) . .
C37 C36 C27 120.8(7) . .
C40 C36 C27 123.6(7) . .
C38 C37 C36 122.9(9) . .
C38 C37 H37A 118.6 . .
C36 C37 H37A 118.6 . .
N6 C38 C37 121.8(10) . .
N6 C38 H38A 119.1 . .
C37 C38 H38A 119.1 . .
N6 C39 C40 123.6(10) . .
N6 C39 H39A 118.2 . .
C40 C39 H39A 118.2 . .
C36 C40 C39 117.9(9) . .
C36 C40 H40A 121.0 . .
C39 C40 H40A 121.0 . .

loop_
_geom_bond_atom_site_label_1
_geom_bond_atom_site_label_2
_geom_bond_distance
_geom_bond_site_symmetry_2
Mn1 O1 2.065(4) .
Mn1 O2 2.067(4) .
Mn1 N3 2.292(5) 4_565
Mn1 N1 2.291(6) .
Mn1 N5 2.295(5) 4_455
Mn1 N4 2.303(6) .
O1 C7 1.298(7) .
N1 C2 1.307(8) .
N1 C6 1.372(8) .
C1 C2 1.512(10) .
C1 H1A 0.9800 .
C1 H1B 0.9800 .
C1 H1C 0.9800 .
O2 C30 1.296(7) .
N2 C13 1.306(14) .
N2 C14 1.312(14) .
C2 C3 1.411(10) .
N3 C18 1.313(9) .
N3 C19 1.337(9) .
N3 Mn1 2.292(5) 4_465
C3 C4 1.358(11) .
C3 H3B 0.9500 .
N4 C22 1.330(8) .
N4 C26 1.388(8) .
C4 C5 1.422(9) .
C4 H4A 0.9500 .
N5 C34 1.335(9) .
N5 C33 1.346(8) .
N5 Mn1 2.295(5) 4
C5 C6 1.405(9) .
C5 C10 1.427(9) .
N6 C38 1.318(14) .
N6 C39 1.330(15) .
C6 C7 1.444(8) .
C7 C8 1.391(9) .
C8 C9 1.425(9) .
C8 C16 1.478(8) .
C9 C10 1.387(9) .
C9 H9A 0.9500 .
C10 C11 1.490(9) .
C11 C15 1.375(11) .
C11 C12 1.373(11) .
C12 C13 1.363(13) .
C12 H12A 0.9500 .
C13 H13A 0.9500 .
C14 C15 1.387(12) .
C14 H14A 0.9500 .
C15 H15A 0.9500 .
C16 C17 1.370(9) .
C16 C20 1.403(9) .
C17 C18 1.379(10) .
C17 H17A 0.9500 .
C18 H18A 0.9500 .
C19 C20 1.377(9) .
C19 H19A 0.9500 .
C20 H20A 0.9500 .
C21 C22 1.496(11) .
C21 H21A 0.9800 .
C21 H21B 0.9800 .
C21 H21C 0.9800 .
C22 C23 1.423(11) .
C23 C24 1.352(12) .
C23 H23A 0.9500 .
C24 C25 1.405(10) .
C24 H24A 0.9500 .
C25 C27 1.425(9) .
C25 C26 1.416(8) .
C26 C30 1.436(8) .
C27 C28 1.367(9) .
C27 C36 1.494(10) .
C28 C29 1.392(9) .
C28 H28A 0.9500 .
C29 C30 1.418(8) .
C29 C31 1.478(8) .
C31 C35 1.383(9) .
C31 C32 1.388(9) .
C32 C33 1.386(9) .
C32 H32A 0.9500 .
C33 H33A 0.9500 .
C34 C35 1.387(10) .
C34 H34A 0.9500 .
C35 H35A 0.9500 .
C36 C37 1.386(12) .
C36 C40 1.403(11) .
C37 C38 1.351(13) .
C37 H37A 0.9500 .
C38 H38A 0.9500 .
C39 C40 1.400(13) .
C39 H39A 0.9500 .
C40 H40A 0.9500 .
